data_1008318
loop_
_publ_author_name
'Beck, H P'
'Strobel, C'

_publ_section_title
;
Zur Hochdruckpolymorphie der Seltenerdsulfidiodide Ln S I
;
_journal_coden_ASTM ZAACAB
_journal_name_full
;
Zeitschrift fuer Anorganische und Allgemeine Chemie
;
_journal_page_first 229
_journal_page_last 239
_journal_paper_doi 10.1002/zaac.19865350427
_journal_volume 535
_journal_year 1986
_chemical_formula_structural 'Gd S I'
_chemical_formula_sum 'Gd I S'
_chemical_name_systematic 'Gadolinium sulfide iodide'
_space_group_IT_number 174
_symmetry_cell_setting hexagonal
_symmetry_Int_Tables_number 174
_symmetry_space_group_name_Hall 'P -6'
_symmetry_space_group_name_H-M 'P -6'
_cell_angle_alpha 90
_cell_angle_beta 90
_cell_angle_gamma 120
_cell_formula_units_Z 3
_cell_length_a 10.737
_cell_length_b 10.737
_cell_length_c 4.179
_cell_volume 417.2
_cod_database_code 1008318

loop_
_symmetry_equiv_pos_as_xyz
x,y,z
-y,x-y,z
y-x,-x,z
x,y,-z
-y,x-y,-z
y-x,-x,-z

loop_
_atom_site_label
_atom_site_type_symbol
_atom_site_symmetry_multiplicity
_atom_site_Wyckoff_symbol
_atom_site_fract_x
_atom_site_fract_y
_atom_site_fract_z
_atom_site_occupancy
_atom_site_attached_hydrogens
_atom_site_calc_flag
Gd1 Gd3+ 3 k 0.814 0.179 0.5 1. 0 d
S1 S2- 3 k 0.184 0.368 0.5 1. 0 d
I1 I1- 3 j 0.517 0.498 0. 1. 0 d

loop_
_atom_type_symbol
_atom_type_oxidation_number
Gd3+ 3.000
S2- -2.000
I1- -1.000
